data_7057866
loop_
_publ_author_name
'Wang, Si-Yuan'
'Dong, Xin'
'Chen, Jun-Fei'
'Zhou, Zhao-Hui'

_publ_section_title
;
 Iron molybdenum nitrilotriacetate and iminodiacetate -- spectroscopy,
 structural characterization and CO2 adsorption
;
_journal_issue 23
_journal_name_full 'New Journal of Chemistry'
_journal_page_first 18526
_journal_paper_doi 10.1039/C8NJ03475C
_journal_volume 42
_journal_year 2018
_chemical_formula_moiety '0.5(C48 H92 Cr4 Mo4 N8 Na12 O84), 4(H2 O)'
_chemical_formula_sum 'C24 H54 Cr2 Mo2 N4 Na6 O46'
_chemical_formula_weight 1568.50
_space_group_crystal_system monoclinic
_space_group_IT_number 14
_space_group_name_Hall '-P 2yn'
_space_group_name_H-M_alt 'P 1 21/n 1'
_symmetry_space_group_name_Hall '-P 2yn'
_symmetry_space_group_name_H-M 'P 1 21/n 1'
_atom_sites_solution_hydrogens mixed
_atom_sites_solution_primary dual
_audit_creation_date 2017-10-09
_audit_creation_method
;
Olex2 1.2
(compiled 2017.08.10 svn.r3458 for OlexSys, GUI svn.r5381)
;
_audit_update_record
;
2018-04-25 deposited with the CCDC.
2018-10-29 downloaded from the CCDC.
;
_cell_angle_alpha 90
_cell_angle_beta 107.693(6)
_cell_angle_gamma 90
_cell_formula_units_Z 2
_cell_length_a 15.5265(7)
_cell_length_b 11.0330(6)
_cell_length_c 16.5498(10)
_cell_measurement_reflns_used 3961
_cell_measurement_temperature 173
_cell_measurement_theta_max 29.0860
_cell_measurement_theta_min 2.7480
_cell_volume 2700.9(3)
_computing_cell_refinement 'CrysAlisPro 1.171.38.43 (Rigaku OD, 2015)'
_computing_data_collection 'CrysAlisPro 1.171.38.43 (Rigaku OD, 2015)'
_computing_data_reduction 'CrysAlisPro 1.171.38.43 (Rigaku OD, 2015)'
_computing_molecular_graphics 'Olex2 (Dolomanov et al., 2009)'
_computing_publication_material 'Olex2 (Dolomanov et al., 2009)'
_computing_structure_refinement 'ShelXL (Sheldrick, 2015)'
_computing_structure_solution 'ShelXT (Sheldrick, 2015)'
_diffrn_ambient_temperature 173
_diffrn_detector 'CCD plate'
_diffrn_detector_area_resol_mean 16.1903
_diffrn_detector_type Sapphire3
_diffrn_measured_fraction_theta_full 1.000
_diffrn_measured_fraction_theta_max 0.872
_diffrn_measurement_details
;
List of Runs (angles in degrees, time in seconds):

  # Type    Start    End  Width  t~exp~   \w     \q     \k     \f   Frames
#--------------------------------------------------------------------------
  1  \w    -42.00  41.00   1.00   14.00    --  -23.01 -19.00  30.00   83
  2  \w    -95.00  15.00   1.00   14.00    --  -23.01   0.00 150.00  110
  3  \w     61.00  88.00   1.00   14.00    --   24.26 178.00 150.00   27
  4  \w     65.00 104.00   1.00   14.00    --   24.26 178.00 120.00   39
;
_diffrn_measurement_device 'four-circle diffractometer'
_diffrn_measurement_device_type 'Xcalibur, Sapphire3, Gemini ultra'
_diffrn_measurement_method '\w scans'
_diffrn_orient_matrix_type 'CrysAlisPro convention (1999,Acta A55,543-557)'
_diffrn_orient_matrix_UB_11 0.0153371000
_diffrn_orient_matrix_UB_12 -0.0108360000
_diffrn_orient_matrix_UB_13 -0.0355901000
_diffrn_orient_matrix_UB_21 0.0420630000
_diffrn_orient_matrix_UB_22 -0.0205967000
_diffrn_orient_matrix_UB_23 0.0272859000
_diffrn_orient_matrix_UB_31 -0.0172347000
_diffrn_orient_matrix_UB_32 -0.0599349000
_diffrn_orient_matrix_UB_33 -0.0029559000
_diffrn_radiation_monochromator graphite
_diffrn_radiation_probe x-ray
_diffrn_radiation_type MoK\a
_diffrn_radiation_wavelength 0.71073
_diffrn_reflns_av_R_equivalents 0.0272
_diffrn_reflns_av_unetI/netI 0.0405
_diffrn_reflns_Laue_measured_fraction_full 1.000
_diffrn_reflns_Laue_measured_fraction_max 0.872
_diffrn_reflns_limit_h_max 21
_diffrn_reflns_limit_h_min -13
_diffrn_reflns_limit_k_max 12
_diffrn_reflns_limit_k_min -15
_diffrn_reflns_limit_l_max 12
_diffrn_reflns_limit_l_min -21
_diffrn_reflns_number 13034
_diffrn_reflns_point_group_measured_fraction_full 1.000
_diffrn_reflns_point_group_measured_fraction_max 0.872
_diffrn_reflns_theta_full 25.242
_diffrn_reflns_theta_max 29.846
_diffrn_reflns_theta_min 2.253
_diffrn_source 'fine-focus sealed X-ray tube'
_diffrn_source_type 'Enhance (Mo) X-ray Source'
_exptl_absorpt_coefficient_mu 1.017
_exptl_absorpt_correction_T_max 1.00000
_exptl_absorpt_correction_T_min 0.90368
_exptl_absorpt_correction_type multi-scan
_exptl_absorpt_process_details
;
CrysAlisPro 1.171.38.43 (Rigaku Oxford Diffraction, 2015)
Empirical absorption correction using spherical harmonics,
 implemented in SCALE3 ABSPACK scaling algorithm.
;
_exptl_crystal_colour violet
_exptl_crystal_colour_primary violet
_exptl_crystal_density_diffrn 1.926
_exptl_crystal_description plate
_exptl_crystal_F_000 1580
_exptl_crystal_size_max 0.4
_exptl_crystal_size_mid 0.4
_exptl_crystal_size_min 0.1
_refine_diff_density_max 2.145
_refine_diff_density_min -1.378
_refine_diff_density_rms 0.253
_refine_ls_extinction_method none
_refine_ls_goodness_of_fit_ref 1.145
_refine_ls_hydrogen_treatment mixed
_refine_ls_matrix_type full
_refine_ls_number_parameters 426
_refine_ls_number_reflns 6786
_refine_ls_number_restraints 9
_refine_ls_restrained_S_all 1.144
_refine_ls_R_factor_all 0.0715
_refine_ls_R_factor_gt 0.0629
_refine_ls_shift/su_max 0.029
_refine_ls_shift/su_mean 0.001
_refine_ls_structure_factor_coef Fsqd
_refine_ls_weighting_details 'w=1/[\s^2^(Fo^2^)+(0.0706P)^2^+17.5632P] where P=(Fo^2^+2Fc^2^)/3'
_refine_ls_weighting_scheme calc
_refine_ls_wR_factor_gt 0.1669
_refine_ls_wR_factor_ref 0.1725
_reflns_Friedel_coverage 0.000
_reflns_number_gt 5940
_reflns_number_total 6786
_reflns_threshold_expression 'I > 2\s(I)'
_cod_data_source_file c8nj03475c2.cif
_cod_data_source_block exp_17485
_cod_depositor_comments 'Adding full bibliography for 7057864--7057867.cif.'
_cod_database_code 7057866
_shelx_shelxl_version_number 2014/7
_shelx_space_group_comment
;
The symmetry employed for this shelxl refinement is uniquely defined
by the following loop, which should always be used as a source of
symmetry information in preference to the above space-group names.
They are only intended as comments.
;
_shelx_estimated_absorpt_t_max 0.905
_shelx_estimated_absorpt_t_min 0.686
_reflns_odcompleteness_completeness 99.89
_reflns_odcompleteness_iscentric 1
_reflns_odcompleteness_theta 27.42
_olex2_refinement_description
;
1. Fixed Uiso
 At 1.2 times of:
  All C(H,H) groups
 At 1.5 times of:
  All O(H,H) groups
2. Restrained distances
 H3WA-O3W = H3WB-O3W = H4WA-O4W = H4WB-O4W = H1WA-O1W = H1WB-O1W
 0.85 with sigma of 0.01
 H3WA-H3WB = H4WA-H4WB = H1WA-H1WB
 1.388 with sigma of 0.001
3. Others
 Fixed Sof: Na4(0.5) O6WB(0.5) O6WA(0.5)
4.a Free rotating group:
 O7W(H7WA,H7WB), O8W(H8WA,H8WB)
4.b Rotating group:
 O5W(H5WA,H5WB), O2W(H2WA,H2WB)
4.c Secondary CH2 refined with riding coordinates:
 C5(H5A,H5B), C11(H11A,H11B), C1(H1A,H1B), C7(H7A,H7B), C9(H9A,H9B), C3(H3A,H3B)
;
_olex2_submission_special_instructions 'No special instructions were received'
_oxdiff_exptl_absorpt_empirical_details
;
Empirical correction (ABSPACK) includes:
- Absorption correction using spherical harmonics
- Frame scaling
;
_oxdiff_exptl_absorpt_empirical_full_max 1.134
_oxdiff_exptl_absorpt_empirical_full_min 0.888

loop_
_space_group_symop_operation_xyz
'x, y, z'
'-x+1/2, y+1/2, -z+1/2'
'-x, -y, -z'
'x-1/2, -y-1/2, z-1/2'

loop_
_atom_site_label
_atom_site_type_symbol
_atom_site_fract_x
_atom_site_fract_y
_atom_site_fract_z
_atom_site_U_iso_or_equiv
_atom_site_adp_type
_atom_site_occupancy
_atom_site_site_symmetry_order
_atom_site_calc_flag
_atom_site_refinement_flags_posn
_atom_site_refinement_flags_adp
_atom_site_refinement_flags_occupancy
Mo1 Mo 0.40107(2) 0.30269(2) 0.25323(2) 0.01560(4) Uani 1 1 d . . .
Cr1 Cr 0.63563(2) 0.41002(3) 0.35494(2) 0.01455(7) Uani 1 1 d . . .
Na3 Na 0.51422(6) 0.19492(8) 0.85769(5) 0.0254(2) Uani 1 1 d . . .
O10 O 0.60954(9) 0.49251(13) 0.45023(8) 0.0188(3) Uani 1 1 d . . .
O14 O 0.73782(9) 0.67788(14) 0.81680(9) 0.0213(4) Uani 1 1 d . . .
O1 O 0.67146(9) 0.24052(14) 0.39579(9) 0.0202(3) Uani 1 1 d . . .
O11 O 0.70600(10) 0.39300(15) 0.55810(9) 0.0266(4) Uani 1 1 d . . .
O3 O 0.76379(9) 0.45765(14) 0.39702(9) 0.0209(3) Uani 1 1 d . . .
O12 O 0.60500(10) 0.52960(15) 0.82196(9) 0.0245(4) Uani 1 1 d . . .
O4 O 0.89622(9) 0.43395(15) 0.37312(10) 0.0257(4) Uani 1 1 d . . .
O15 O 0.87358(10) 0.59850(17) 0.83473(10) 0.0290(4) Uani 1 1 d . . .
O5 O 0.60786(10) 0.55856(13) 0.28446(9) 0.0216(4) Uani 1 1 d . . .
O8 O 0.37344(10) 0.20122(14) 0.32114(9) 0.0241(4) Uani 1 1 d . . .
O6 O 0.58559(11) 0.62710(15) 0.15317(10) 0.0295(4) Uani 1 1 d . . .
O7 O 0.51252(9) 0.35137(14) 0.31123(9) 0.0211(3) Uani 1 1 d . . .
O13 O 0.62177(11) 0.32934(15) 0.83206(10) 0.0308(4) Uani 1 1 d . . .
O2 O 0.66207(12) 0.05130(15) 0.34683(10) 0.0311(4) Uani 1 1 d . . .
N1 N 0.66770(10) 0.34282(15) 0.25172(10) 0.0165(4) Uani 1 1 d . . .
N2 N 0.65731(10) 0.54131(15) 0.67894(10) 0.0161(4) Uani 1 1 d . . .
C8 C 0.64945(12) 0.47262(19) 0.52967(12) 0.0184(4) Uani 1 1 d . . .
C4 C 0.81404(12) 0.42114(19) 0.35215(12) 0.0194(5) Uani 1 1 d . . .
C6 C 0.60208(13) 0.5437(2) 0.20590(12) 0.0207(5) Uani 1 1 d . . .
C5 C 0.61405(13) 0.4157(2) 0.17788(12) 0.0205(5) Uani 1 1 d . . .
H5A H 0.5541 0.3777 0.1527 0.025 Uiso 1 1 calc R . .
H5B H 0.6455 0.4178 0.1341 0.025 Uiso 1 1 calc R . .
C10 C 0.61829(12) 0.4265(2) 0.79383(12) 0.0209(5) Uani 1 1 d . . .
C11 C 0.75736(12) 0.5515(2) 0.70710(12) 0.0228(5) Uani 1 1 d . . .
H11A H 0.7765 0.5991 0.6648 0.027 Uiso 1 1 calc R . .
H11B H 0.7840 0.4695 0.7099 0.027 Uiso 1 1 calc R . .
C2 C 0.66087(13) 0.16245(19) 0.33644(13) 0.0217(5) Uani 1 1 d . . .
C12 C 0.79289(12) 0.6114(2) 0.79267(12) 0.0204(5) Uani 1 1 d . . .
C1 C 0.64313(13) 0.21203(18) 0.24652(12) 0.0198(5) Uani 1 1 d . . .
H1A H 0.6797 0.1669 0.2169 0.024 Uiso 1 1 calc R . .
H1B H 0.5785 0.2019 0.2141 0.024 Uiso 1 1 calc R . .
C7 C 0.61961(13) 0.56123(19) 0.58645(11) 0.0192(5) Uani 1 1 d . . .
H7A H 0.6362 0.6441 0.5736 0.023 Uiso 1 1 calc R . .
H7B H 0.5529 0.5581 0.5712 0.023 Uiso 1 1 calc R . .
C9 C 0.62672(14) 0.42365(19) 0.70395(12) 0.0234(5) Uani 1 1 d . . .
H9A H 0.6703 0.3597 0.7008 0.028 Uiso 1 1 calc R . .
H9B H 0.5673 0.4025 0.6633 0.028 Uiso 1 1 calc R . .
C3 C 0.76744(12) 0.3594(2) 0.26798(12) 0.0196(5) Uani 1 1 d . . .
H3A H 0.7774 0.4084 0.2215 0.024 Uiso 1 1 calc R . .
H3B H 0.7956 0.2791 0.2672 0.024 Uiso 1 1 calc R . .
Na2 Na 1.0000 0.5000 0.5000 0.0215(3) Uani 1 2 d S T P
Na1 Na 0.76657(7) 0.20913(9) 0.54334(6) 0.0355(3) Uani 1 1 d . . .
O3W O 1.10466(10) 0.49139(14) 0.42052(9) 0.0273(4) Uani 1 1 d D . .
O4W O 0.96396(11) 0.70690(15) 0.48797(10) 0.0335(5) Uani 1 1 d D . .
O5W O 0.47926(11) 0.11792(17) 0.72118(10) 0.0345(5) Uani 1 1 d . . .
H5WA H 0.4474 0.0447 0.7140 0.052 Uiso 1 1 d GR . .
H5WB H 0.5300 0.0946 0.7061 0.052 Uiso 1 1 d GR . .
O2W O 0.89302(13) 0.12516(18) 0.50840(12) 0.0415(5) Uani 1 1 d . . .
H2WA H 0.9113 0.0526 0.5343 0.062 Uiso 1 1 d GR . .
H2WB H 0.9437 0.1713 0.5288 0.062 Uiso 1 1 d GR . .
Na4 Na 0.92119(16) 0.4383(2) 0.94454(14) 0.0595(7) Uani 0.5 1 d . . .
O1W O 0.70320(15) 0.01078(19) 0.51949(12) 0.0577(7) Uani 1 1 d D . .
O7W O 0.3873(3) 0.2464(3) 0.57752(18) 0.1165(17) Uani 1 1 d . . .
H7WA H 0.3738 0.3200 0.5827 0.175 Uiso 1 1 d G . .
H7WB H 0.3418 0.2017 0.5747 0.175 Uiso 1 1 d G . .
O9 O 0.41441(10) 0.21714(14) 0.16947(9) 0.0243(4) Uani 1 1 d . . .
O6WB O 1.0338(3) 0.2973(4) 1.0015(3) 0.0541(13) Uani 0.5 1 d . . .
O6WA O 0.9719(3) 0.4023(4) 0.9788(3) 0.0509(13) Uani 0.5 1 d . . .
H3WA H 1.10274(14) 0.55437(9) 0.39048(3) 0.021(6) Uiso 1 1 d D . .
H4WA H 0.93542(3) 0.7449(4) 0.51623(4) 0.089(14) Uiso 1 1 d D . .
H3WB H 1.14540(14) 0.50033(9) 0.46808(3) 0.049(9) Uiso 1 1 d D . .
H4WB H 0.99979(3) 0.7548(4) 0.47392(4) 0.072(12) Uiso 1 1 d D . .
O8W O 0.8067(2) -0.1874(4) 0.4843(2) 0.1348(12) Uani 1 1 d . . .
H8WA H 0.7952 -0.2331 0.5224 0.202 Uiso 1 1 d G . .
H8WB H 0.7908 -0.2312 0.4383 0.202 Uiso 1 1 d G . .
H1WA H 0.73839(4) -0.05093(9) 0.52297(4) 0.003(5) Uiso 1 1 d D . .
H1WB H 0.68122(4) 0.00632(9) 0.56113(4) 1.3(4) Uiso 1 1 d D . .

loop_
_atom_site_aniso_label
_atom_site_aniso_U_11
_atom_site_aniso_U_22
_atom_site_aniso_U_33
_atom_site_aniso_U_23
_atom_site_aniso_U_13
_atom_site_aniso_U_12
Mo1 0.01098(6) 0.01765(7) 0.01723(6) -0.00326(6) 0.00289(5) -0.00148(5)
Cr1 0.00990(10) 0.01739(13) 0.01568(11) -0.00271(11) 0.00286(8) -0.00028(10)
Na3 0.0231(3) 0.0256(4) 0.0289(4) 0.0027(3) 0.0102(3) -0.0021(3)
O10 0.0151(5) 0.0239(7) 0.0170(5) -0.0056(5) 0.0045(4) 0.0015(5)
O14 0.0125(5) 0.0295(7) 0.0197(6) -0.0073(6) 0.0017(4) -0.0013(5)
O1 0.0178(6) 0.0213(6) 0.0198(6) -0.0010(5) 0.0029(5) 0.0010(5)
O11 0.0282(7) 0.0285(7) 0.0214(6) -0.0034(6) 0.0051(5) 0.0070(6)
O3 0.0113(5) 0.0263(7) 0.0249(6) -0.0062(6) 0.0050(4) -0.0025(5)
O12 0.0248(6) 0.0276(7) 0.0236(6) 0.0024(6) 0.0110(5) -0.0013(6)
O4 0.0118(5) 0.0317(8) 0.0317(7) -0.0089(6) 0.0037(5) -0.0017(6)
O15 0.0123(6) 0.0444(9) 0.0265(7) -0.0027(7) 0.0004(5) 0.0018(6)
O5 0.0228(6) 0.0204(7) 0.0212(6) -0.0022(5) 0.0062(5) -0.0004(5)
O8 0.0253(6) 0.0213(7) 0.0247(6) -0.0004(6) 0.0063(5) -0.0040(6)
O6 0.0299(7) 0.0290(8) 0.0292(7) 0.0085(6) 0.0082(5) 0.0032(6)
O7 0.0144(5) 0.0244(7) 0.0248(6) -0.0076(6) 0.0065(4) -0.0021(5)
O13 0.0273(7) 0.0302(8) 0.0361(7) 0.0139(6) 0.0114(5) -0.0024(6)
O2 0.0459(8) 0.0199(7) 0.0288(7) -0.0044(6) 0.0130(6) -0.0048(7)
N1 0.0133(6) 0.0185(7) 0.0172(6) -0.0042(6) 0.0039(5) -0.0007(6)
N2 0.0108(6) 0.0204(7) 0.0161(6) -0.0016(6) 0.0025(5) -0.0034(6)
C8 0.0120(7) 0.0213(9) 0.0221(7) -0.0021(7) 0.0057(6) -0.0011(7)
C4 0.0142(7) 0.0206(9) 0.0227(8) -0.0027(7) 0.0046(6) -0.0012(7)
C6 0.0134(7) 0.0250(9) 0.0221(8) 0.0009(8) 0.0029(6) -0.0009(7)
C5 0.0139(7) 0.0276(10) 0.0174(7) -0.0004(7) 0.0008(6) -0.0009(7)
C10 0.0144(7) 0.0257(9) 0.0230(8) 0.0027(7) 0.0063(6) -0.0035(7)
C11 0.0117(7) 0.0351(11) 0.0201(8) -0.0056(8) 0.0026(6) 0.0017(8)
C2 0.0192(8) 0.0216(9) 0.0246(8) -0.0017(7) 0.0072(6) -0.0035(7)
C12 0.0125(7) 0.0253(9) 0.0214(8) -0.0001(7) 0.0023(6) -0.0043(7)
C1 0.0197(7) 0.0168(8) 0.0230(8) -0.0073(7) 0.0066(6) -0.0040(7)
C7 0.0169(7) 0.0226(9) 0.0159(7) -0.0008(7) 0.0018(6) 0.0029(7)
C9 0.0321(9) 0.0156(8) 0.0264(8) -0.0024(7) 0.0146(6) -0.0043(7)
C3 0.0117(7) 0.0252(9) 0.0232(8) -0.0033(7) 0.0072(5) -0.0027(7)
Na2 0.0173(4) 0.0223(5) 0.0247(5) -0.0055(4) 0.0062(4) -0.0005(4)
Na1 0.0528(5) 0.0284(5) 0.0254(4) -0.0005(4) 0.0121(4) 0.0014(4)
O3W 0.0215(6) 0.0288(8) 0.0327(7) 0.0004(6) 0.0101(5) -0.0052(6)
O4W 0.0382(8) 0.0253(8) 0.0339(8) 0.0035(7) 0.0063(6) -0.0002(7)
O5W 0.0281(7) 0.0412(9) 0.0375(7) -0.0084(7) 0.0152(5) -0.0105(7)
O2W 0.0471(9) 0.0378(9) 0.0428(8) 0.0025(8) 0.0185(7) -0.0064(8)
Na4 0.0505(11) 0.0819(14) 0.0303(9) -0.0184(10) -0.0114(9) 0.0450(10)
O1W 0.0838(13) 0.0438(11) 0.0526(10) -0.0022(9) 0.0312(9) -0.0155(11)
O7W 0.227(4) 0.0414(14) 0.0480(14) 0.0017(12) -0.007(2) 0.004(2)
O9 0.0206(6) 0.0270(7) 0.0247(6) -0.0091(6) 0.0059(5) -0.0013(6)
O6WB 0.055(2) 0.058(2) 0.0388(19) -0.0095(19) -0.0014(18) 0.017(2)
O6WA 0.062(2) 0.047(2) 0.0373(18) -0.0121(18) 0.0052(17) -0.015(2)
O8W 0.1215(16) 0.178(3) 0.1410(19) 0.085(2) 0.0936(12) 0.0992(16)

loop_
_atom_type_symbol
_atom_type_description
_atom_type_scat_dispersion_real
_atom_type_scat_dispersion_imag
_atom_type_scat_source
C C 0.0033 0.0016 'International Tables Vol C Tables 4.2.6.8 and 6.1.1.4'
H H 0.0000 0.0000 'International Tables Vol C Tables 4.2.6.8 and 6.1.1.4'
Cr Cr 0.3209 0.6236 'International Tables Vol C Tables 4.2.6.8 and 6.1.1.4'
Mo Mo -1.6832 0.6857 'International Tables Vol C Tables 4.2.6.8 and 6.1.1.4'
N N 0.0061 0.0033 'International Tables Vol C Tables 4.2.6.8 and 6.1.1.4'
Na Na 0.0362 0.0249 'International Tables Vol C Tables 4.2.6.8 and 6.1.1.4'
O O 0.0106 0.0060 'International Tables Vol C Tables 4.2.6.8 and 6.1.1.4'

loop_
_geom_angle_atom_site_label_1
_geom_angle_atom_site_label_2
_geom_angle_atom_site_label_3
_geom_angle
_geom_angle_site_symmetry_1
_geom_angle_site_symmetry_3
O14 Mo1 O12 75.32(6) 3_666 3_666
O14 Mo1 N2 73.47(5) 3_666 3_666
O14 Mo1 Na1 41.91(5) 3_666 4_565
O12 Mo1 N2 72.76(6) 3_666 3_666
O12 Mo1 Na1 63.84(4) 3_666 4_565
O8 Mo1 O14 90.50(6) . 3_666
O8 Mo1 O12 158.20(7) . 3_666
O8 Mo1 O7 103.67(7) . .
O8 Mo1 N2 87.50(7) . 3_666
O8 Mo1 Na1 115.69(5) . 4_565
O8 Mo1 O9 106.23(8) . .
O7 Mo1 O14 156.70(6) . 3_666
O7 Mo1 O12 85.39(6) . 3_666
O7 Mo1 N2 88.55(6) . 3_666
O7 Mo1 Na1 137.64(5) . 4_565
N2 Mo1 Na1 107.45(4) 3_666 4_565
O9 Mo1 O14 88.11(6) . 3_666
O9 Mo1 O12 90.03(7) . 3_666
O9 Mo1 O7 105.10(7) . .
O9 Mo1 N2 157.29(6) . 3_666
O9 Mo1 Na1 50.46(5) . 4_565
O10 Cr1 O1 105.33(6) . .
O10 Cr1 O3 91.44(6) . .
O10 Cr1 O5 91.62(6) . .
O10 Cr1 N1 173.41(7) . .
O1 Cr1 N1 80.32(6) . .
O3 Cr1 O1 89.01(6) . .
O3 Cr1 O5 90.18(6) . .
O3 Cr1 N1 85.19(6) . .
O5 Cr1 O1 163.04(6) . .
O5 Cr1 N1 82.74(7) . .
O7 Cr1 O10 91.93(6) . .
O7 Cr1 O1 87.46(6) . .
O7 Cr1 O3 175.66(7) . .
O7 Cr1 O5 92.46(6) . .
O7 Cr1 N1 91.72(6) . .
O4 Na3 O6 89.79(6) 4_566 3_666
O4 Na3 Na2 46.04(4) 4_566 2_646
O4 Na3 O3W 79.66(6) 4_566 4_566
O4 Na3 O4W 77.92(6) 4_566 2_646
O6 Na3 Na2 113.54(5) 3_666 2_646
O6 Na3 O3W 158.85(7) 3_666 4_566
O6 Na3 O4W 85.34(6) 3_666 2_646
O13 Na3 O4 175.11(6) . 4_566
O13 Na3 O6 87.14(7) . 3_666
O13 Na3 Na2 138.82(5) . 2_646
O13 Na3 O3W 104.44(6) . 4_566
O13 Na3 O4W 105.59(6) . 2_646
O3W Na3 Na2 46.73(4) 4_566 2_646
O4W Na3 Na2 45.98(4) 2_646 2_646
O4W Na3 O3W 74.59(6) 2_646 4_566
O5W Na3 O4 85.77(7) . 4_566
O5W Na3 O6 105.31(6) . 3_666
O5W Na3 O13 91.38(7) . .
O5W Na3 Na2 114.64(6) . 2_646
O5W Na3 O3W 92.24(6) . 4_566
O5W Na3 O4W 160.55(7) . 2_646
C8 O10 Cr1 125.88(13) . .
Mo1 O14 Na1 101.12(7) 3_666 2_656
C12 O14 Mo1 123.45(12) . 3_666
C12 O14 Na1 127.65(12) . 2_656
Cr1 O1 Na1 119.06(7) . .
C2 O1 Cr1 114.25(12) . .
C2 O1 Na1 124.39(12) . .
C8 O11 Na1 149.79(13) . .
C4 O3 Cr1 115.76(12) . .
C10 O12 Mo1 121.74(14) . 3_666
C4 O4 Na3 131.82(14) . 4_665
C4 O4 Na2 131.61(15) . .
Na2 O4 Na3 86.57(5) . 4_665
C12 O15 Na4 121.13(16) . .
C6 O5 Cr1 115.18(13) . .
Mo1 O8 Na4 149.78(10) . 4_565
C6 O6 Na3 129.11(16) . 3_666
Mo1 O7 Cr1 170.05(9) . .
C10 O13 Na3 135.32(14) . .
C5 N1 Cr1 105.70(12) . .
C5 N1 C3 111.77(16) . .
C1 N1 Cr1 105.96(13) . .
C1 N1 C5 114.00(14) . .
C1 N1 C3 111.18(15) . .
C3 N1 Cr1 107.71(11) . .
C11 N2 Mo1 108.03(12) . 3_666
C7 N2 Mo1 107.04(12) . 3_666
C7 N2 C11 111.16(16) . .
C7 N2 C9 111.04(14) . .
C9 N2 Mo1 107.52(13) . 3_666
C9 N2 C11 111.82(16) . .
O10 C8 C7 112.18(16) . .
O11 C8 O10 125.25(19) . .
O11 C8 C7 122.57(17) . .
O3 C4 C3 117.57(16) . .
O4 C4 O3 124.03(18) . .
O4 C4 C3 118.41(19) . .
O5 C6 C5 116.79(18) . .
O6 C6 O5 123.6(2) . .
O6 C6 C5 119.63(19) . .
N1 C5 C6 110.03(15) . .
O12 C10 C9 116.47(18) . .
O13 C10 O12 125.1(2) . .
O13 C10 C9 118.36(19) . .
N2 C11 C12 112.18(17) . .
O1 C2 C1 116.70(18) . .
O2 C2 O1 124.6(2) . .
O2 C2 C1 118.69(18) . .
O14 C12 C11 117.14(15) . .
O15 C12 O14 123.13(19) . .
O15 C12 C11 119.7(2) . .
N1 C1 C2 108.85(15) . .
N2 C7 C8 116.37(16) . .
N2 C9 C10 112.44(16) . .
N1 C3 C4 113.36(17) . .
Na3 Na2 Na3 180.0 2_656 4_665
O4 Na2 Na3 47.39(4) . 4_665
O4 Na2 Na3 132.61(4) 3_766 4_665
O4 Na2 Na3 132.61(4) . 2_656
O4 Na2 Na3 47.39(4) 3_766 2_656
O4 Na2 O4 180.0 3_766 .
O4 Na2 O3W 83.77(5) 3_766 3_766
O4 Na2 O3W 83.77(5) . .
O4 Na2 O3W 96.23(5) 3_766 .
O4 Na2 O3W 96.24(5) . 3_766
O4 Na2 O4W 81.64(5) 3_766 .
O4 Na2 O4W 81.64(5) . 3_766
O4 Na2 O4W 98.37(5) . .
O4 Na2 O4W 98.36(5) 3_766 3_766
O3W Na2 Na3 50.58(4) . 4_665
O3W Na2 Na3 129.42(4) . 2_656
O3W Na2 Na3 129.42(4) 3_766 4_665
O3W Na2 Na3 50.58(4) 3_766 2_656
O3W Na2 O3W 180.0 . 3_766
O4W Na2 Na3 130.59(4) 3_766 2_656
O4W Na2 Na3 49.41(4) . 2_656
O4W Na2 Na3 49.41(4) 3_766 4_665
O4W Na2 Na3 130.59(4) . 4_665
O4W Na2 O3W 79.80(6) . 3_766
O4W Na2 O3W 79.80(6) 3_766 .
O4W Na2 O3W 100.20(6) 3_766 3_766
O4W Na2 O3W 100.20(6) . .
O4W Na2 O4W 180.0 . 3_766
O14 Na1 Mo1 36.97(4) 2_646 4_666
O14 Na1 O1 143.58(7) 2_646 .
O14 Na1 O2W 116.75(7) 2_646 .
O14 Na1 O1W 83.96(7) 2_646 .
O14 Na1 O9 63.89(5) 2_646 4_666
O1 Na1 Mo1 174.07(5) . 4_666
O1 Na1 O9 146.26(7) . 4_666
O11 Na1 Mo1 93.93(5) . 4_666
O11 Na1 O14 83.64(7) . 2_646
O11 Na1 O1 80.71(6) . .
O11 Na1 O2W 139.91(8) . .
O11 Na1 O1W 132.21(9) . .
O11 Na1 O9 86.04(6) . 4_666
O2W Na1 Mo1 86.51(5) . 4_666
O2W Na1 O1 95.94(7) . .
O2W Na1 O9 74.81(6) . 4_666
O1W Na1 Mo1 102.94(5) . 4_666
O1W Na1 O1 82.65(6) . .
O1W Na1 O2W 86.12(8) . .
O1W Na1 O9 127.77(7) . 4_666
O9 Na1 Mo1 29.62(4) 4_666 4_666
Na2 O3W Na3 82.69(5) . 4_665
Na2 O4W Na3 84.61(6) . 2_656
O15 Na4 O8 83.75(8) . 4_666
O15 Na4 Na4 97.74(14) . 3_767
O15 Na4 O6WA 82.76(13) . 3_767
O8 Na4 Na4 142.34(16) 4_666 3_767
O8 Na4 O6WA 147.60(17) 4_666 3_767
O1W Na4 O15 81.77(10) 2_656 .
O1W Na4 O8 111.08(11) 2_656 4_666
O1W Na4 Na4 106.35(14) 2_656 3_767
O1W Na4 O6WA 95.94(16) 2_656 3_767
O6WB Na4 O15 142.81(18) . .
O6WB Na4 O8 85.31(14) . 4_666
O6WB Na4 Na4 70.84(14) . 3_767
O6WB Na4 O1W 135.14(18) . 2_656
O6WB Na4 O6WA 87.87(17) . 3_767
O6WA Na4 O15 140.9(4) . .
O6WA Na4 O8 103.1(3) . 4_666
O6WA Na4 Na4 53.8(3) . 3_767
O6WA Na4 Na4 17.15(11) 3_767 3_767
O6WA Na4 O1W 128.2(4) . 2_656
O6WA Na4 O6WB 18.2(3) . .
O6WA Na4 O6WA 70.9(4) . 3_767
Na4 O1W Na1 127.30(12) 2_646 .
Mo1 O9 Na1 99.92(7) . 4_565
O6WA O6WB Na4 11.05(17) . .
Na4 O6WA Na4 109.1(4) . 3_767
Na4 O6WA O6WB 150.8(5) . .
O6WB O6WA Na4 98.2(3) . 3_767

loop_
_geom_bond_atom_site_label_1
_geom_bond_atom_site_label_2
_geom_bond_distance
_geom_bond_site_symmetry_2
Mo1 O14 2.1261(13) 3_666
Mo1 O12 2.2158(16) 3_666
Mo1 O8 1.7301(16) .
Mo1 O7 1.7874(13) .
Mo1 N2 2.3796(17) 3_666
Mo1 Na1 3.4690(9) 4_565
Mo1 O9 1.7408(16) .
Cr1 O10 1.9667(15) .
Cr1 O1 2.0087(15) .
Cr1 O3 1.9694(13) .
Cr1 O5 1.9815(15) .
Cr1 O7 1.9378(13) .
Cr1 N1 2.0574(17) .
Na3 O4 2.3933(18) 4_566
Na3 O6 2.4740(19) 3_666
Na3 O13 2.366(2) .
Na3 Na2 3.2460(9) 2_646
Na3 O3W 2.5280(17) 4_566
Na3 O4W 2.4761(19) 2_646
Na3 O5W 2.3184(19) .
O10 C8 1.291(2) .
O14 Mo1 2.1260(13) 3_666
O14 C12 1.279(3) .
O14 Na1 2.3615(18) 2_656
O1 C2 1.279(3) .
O1 Na1 2.4642(15) .
O11 C8 1.230(2) .
O11 Na1 2.2802(19) .
O3 C4 1.294(3) .
O12 Mo1 2.2158(16) 3_666
O12 C10 1.269(3) .
O4 Na3 2.3933(18) 4_665
O4 C4 1.225(2) .
O4 Na2 2.3410(14) .
O15 C12 1.243(2) .
O15 Na4 2.481(3) .
O5 C6 1.286(3) .
O8 Na4 2.484(3) 4_565
O6 Na3 2.4739(19) 3_666
O6 C6 1.240(3) .
O13 C10 1.238(3) .
O2 C2 1.238(3) .
N1 C5 1.489(2) .
N1 C1 1.488(3) .
N1 C3 1.500(2) .
N2 Mo1 2.3797(17) 3_666
N2 C11 1.484(2) .
N2 C7 1.480(2) .
N2 C9 1.484(3) .
C8 C7 1.523(3) .
C4 C3 1.522(3) .
C6 C5 1.515(3) .
C10 C9 1.533(3) .
C11 C12 1.507(3) .
C2 C1 1.530(3) .
Na2 Na3 3.2461(9) 4_665
Na2 Na3 3.2461(9) 2_656
Na2 O4 2.3409(14) 3_766
Na2 O3W 2.3831(17) 3_766
Na2 O3W 2.3830(17) .
Na2 O4W 2.3444(16) 3_766
Na2 O4W 2.3444(16) .
Na1 Mo1 3.4690(9) 4_666
Na1 O14 2.3615(18) 2_646
Na1 O2W 2.395(2) .
Na1 O1W 2.383(2) .
Na1 O9 2.7158(16) 4_666
O3W Na3 2.5280(17) 4_665
O4W Na3 2.4761(19) 2_656
Na4 O8 2.484(3) 4_666
Na4 Na4 2.913(5) 3_767
Na4 O1W 2.329(4) 2_656
Na4 O6WB 2.315(5) .
Na4 O6WA 2.486(5) 3_767
Na4 O6WA 0.909(5) .
O1W Na4 2.329(4) 2_646
O9 Na1 2.7158(16) 4_565
O6WB O6WA 1.479(6) .
O6WA Na4 2.486(5) 3_767
